data_7036055
loop_
_publ_author_name
'Davis, Timothy L.'
'Watts, Joshua L.'
'Brown, Kenneth J.'
'Hewage, Jeewantha S.'
'Treleven, Alexander R.'
'Lindeman, Sergey V.'
'Gardinier, James R.'

_publ_section_title
;
 Structural classification of metal complexes with three-coordinate
 centres.
;
_journal_issue 35
_journal_name_full 'Dalton transactions (Cambridge, England : 2003)'
_journal_page_first 15408
_journal_page_last 15412
_journal_paper_doi 10.1039/c5dt02773j
_journal_volume 44
_journal_year 2015
_chemical_formula_moiety 'C38 H34 Ag2 N10, 2(B F4), 0.74(C3 H6 O), 0.62(C4 H10 O)'
_chemical_formula_sum 'C42.67 H44.58 Ag2 B2 F8 N10 O1.35'
_chemical_formula_weight 1108.55
_chemical_name_systematic
;
 ? 
;
_space_group_crystal_system monoclinic
_space_group_IT_number 14
_space_group_name_Hall '-P 2yn'
_space_group_name_H-M_alt 'P 1 21/n 1'
_symmetry_space_group_name_Hall '-P 2yn'
_symmetry_space_group_name_H-M 'P 1 21/n 1'
_atom_sites_solution_hydrogens geom
_atom_sites_solution_primary iterative
_atom_sites_solution_secondary difmap
_audit_creation_date 2015-01-22
_audit_creation_method
;
Olex2 1.2
(compiled 2014.09.19 svn.r3010 for OlexSys, GUI svn.r4874)
;
_audit_update_record
;
2015-05-13 deposited with the CCDC.
2015-08-03 downloaded from the CCDC.
;
_cell_angle_alpha 90.00
_cell_angle_beta 91.3085(18)
_cell_angle_gamma 90.00
_cell_formula_units_Z 4
_cell_length_a 10.35064(18)
_cell_length_b 16.2471(3)
_cell_length_c 29.6352(7)
_cell_measurement_reflns_used 15497
_cell_measurement_temperature 100.00(10)
_cell_measurement_theta_max 72.8470
_cell_measurement_theta_min 4.0110
_cell_volume 4982.39(17)
_computing_cell_refinement
;
CrysAlisPro, Agilent Technologies,
Version 1.171.36.28 (release 01-02-2013 CrysAlis171 .NET)
(compiled Feb  1 2013,16:14:44)
;
_computing_data_collection
;
CrysAlisPro, Agilent Technologies,
Version 1.171.36.28 (release 01-02-2013 CrysAlis171 .NET)
(compiled Feb  1 2013,16:14:44)
;
_computing_data_reduction
;
CrysAlisPro, Agilent Technologies,
Version 1.171.36.28 (release 01-02-2013 CrysAlis171 .NET)
(compiled Feb  1 2013,16:14:44)
;
_computing_molecular_graphics 'Olex2 (Dolomanov et al., 2009)'
_computing_publication_material 'Olex2 (Dolomanov et al., 2009)'
_computing_structure_refinement 'XL (Sheldrick, 2008)'
_computing_structure_solution 'olex2.solve (Bourhis et al., 2013)'
_diffrn_ambient_temperature 100.00(10)
_diffrn_detector_area_resol_mean 10.3756
_diffrn_measured_fraction_theta_full 0.994
_diffrn_measured_fraction_theta_max 0.984
_diffrn_measurement_details
;
  1 omega  -46.00    2.00   1.0000    6.0000
omega____ theta____ kappa____ phi______ frames
    -      -40.8413   37.0000  120.0000 48

  2 omega -117.00  -15.00   1.0000    6.0000
omega____ theta____ kappa____ phi______ frames
    -      -40.8413  -37.0000  150.0000 102

  3 omega  -79.00  -16.00   1.0000    6.0000
omega____ theta____ kappa____ phi______ frames
    -      -40.8413  125.0000   90.0000 63

  4 omega -101.00  -75.00   1.0000   30.0000
omega____ theta____ kappa____ phi______ frames
    -      -55.5000 -125.0000    0.0000 26

  5 omega  -62.00  -15.00   1.0000   30.0000
omega____ theta____ kappa____ phi______ frames
    -      -55.5000  125.0000  -60.0000 47

  6 omega   35.00   83.00   1.0000   30.0000
omega____ theta____ kappa____ phi______ frames
    -      107.0326  -30.0000  -30.0000 48

  7 omega   88.00  176.00   1.0000   30.0000
omega____ theta____ kappa____ phi______ frames
    -      107.0326   45.0000  150.0000 88

  8 omega   55.00   83.00   1.0000   30.0000
omega____ theta____ kappa____ phi______ frames
    -      107.0326  -30.0000    0.0000 28

  9 omega   29.00   55.00   1.0000   30.0000
omega____ theta____ kappa____ phi______ frames
    -      107.0326  -30.0000   60.0000 26

 10 omega   24.00  103.00   1.0000   30.0000
omega____ theta____ kappa____ phi______ frames
    -      107.0326  -94.0000  -60.0000 79

 11 omega  102.00  176.00   1.0000   30.0000
omega____ theta____ kappa____ phi______ frames
    -      107.0326  125.0000    0.0000 74

 12 omega  109.00  163.00   1.0000   30.0000
omega____ theta____ kappa____ phi______ frames
    -      107.0326   45.0000   60.0000 54

 13 omega -115.00  -11.00   1.0000    6.0000
omega____ theta____ kappa____ phi______ frames
    -      -40.8413  -57.0000   30.0000 104

 14 omega -115.00  -11.00   1.0000    6.0000
omega____ theta____ kappa____ phi______ frames
    -      -40.8413  -57.0000  -90.0000 104

 15 omega    1.00   83.00   1.0000    6.0000
omega____ theta____ kappa____ phi______ frames
    -       40.8413  -99.0000 -120.0000 82

 16 omega   77.00  178.00   1.0000   30.0000
omega____ theta____ kappa____ phi______ frames
    -      107.0326   30.0000  -90.0000 101

 17 omega   77.00  178.00   1.0000   30.0000
omega____ theta____ kappa____ phi______ frames
    -      107.0326   30.0000    0.0000 101

 18 omega   23.00  109.00   1.0000   30.0000
omega____ theta____ kappa____ phi______ frames
    -      107.0326  -94.0000   90.0000 86

 19 omega   73.00  178.00   1.0000   30.0000
omega____ theta____ kappa____ phi______ frames
    -      107.0326   77.0000 -180.0000 105

 20 omega   73.00  178.00   1.0000   30.0000
omega____ theta____ kappa____ phi______ frames
    -      107.0326   77.0000   90.0000 105

 21 omega   29.00   87.00   1.0000   30.0000
omega____ theta____ kappa____ phi______ frames
    -      107.0326  -30.0000   90.0000 58
;
_diffrn_measurement_device_type 'SuperNova, Dual, Cu at zero, Atlas'
_diffrn_measurement_method '\w scans'
_diffrn_orient_matrix_UB_11 0.1052081000
_diffrn_orient_matrix_UB_12 0.0388753000
_diffrn_orient_matrix_UB_13 0.0308007000
_diffrn_orient_matrix_UB_21 -0.1052284000
_diffrn_orient_matrix_UB_22 0.0396222000
_diffrn_orient_matrix_UB_23 0.0287844000
_diffrn_orient_matrix_UB_31 -0.0009451000
_diffrn_orient_matrix_UB_32 -0.0769232000
_diffrn_orient_matrix_UB_33 0.0304470000
_diffrn_radiation_monochromator mirror
_diffrn_radiation_type CuK\a
_diffrn_radiation_wavelength 1.54184
_diffrn_reflns_av_R_equivalents 0.0429
_diffrn_reflns_av_unetI/netI 0.0280
_diffrn_reflns_limit_h_max 12
_diffrn_reflns_limit_h_min -12
_diffrn_reflns_limit_k_max 18
_diffrn_reflns_limit_k_min -20
_diffrn_reflns_limit_l_max 36
_diffrn_reflns_limit_l_min -35
_diffrn_reflns_number 44385
_diffrn_reflns_theta_full 72.00
_diffrn_reflns_theta_max 73.67
_diffrn_reflns_theta_min 2.98
_diffrn_source 'SuperNova (Cu) X-ray Source'
_exptl_absorpt_coefficient_mu 6.942
_exptl_absorpt_correction_T_max 0.778
_exptl_absorpt_correction_T_min 0.211
_exptl_absorpt_correction_type gaussian
_exptl_absorpt_process_details
;
CrysAlisPro, Agilent Technologies,
Version 1.171.36.28 (release 01-02-2013 CrysAlis171 .NET)
(compiled Feb  1 2013,16:14:44)
Numerical absorption correction based on gaussian integration over
            a multifaceted crystal model
;
_exptl_crystal_colour colourless
_exptl_crystal_colour_primary colourless
_exptl_crystal_density_diffrn 1.478
_exptl_crystal_density_method 'not measured'
_exptl_crystal_description prism
_exptl_crystal_F_000 2230
_exptl_crystal_recrystallization_method 'Re-crystallisation from solvent: '
_exptl_crystal_size_max 0.2939
_exptl_crystal_size_mid 0.1005
_exptl_crystal_size_min 0.0387
_refine_diff_density_max 1.699
_refine_diff_density_min -1.050
_refine_diff_density_rms 0.126
_refine_ls_extinction_method none
_refine_ls_goodness_of_fit_ref 1.056
_refine_ls_hydrogen_treatment constr
_refine_ls_matrix_type full
_refine_ls_number_parameters 628
_refine_ls_number_reflns 9900
_refine_ls_number_restraints 0
_refine_ls_restrained_S_all 1.056
_refine_ls_R_factor_all 0.0683
_refine_ls_R_factor_gt 0.0602
_refine_ls_shift/su_max 0.001
_refine_ls_shift/su_mean 0.000
_refine_ls_structure_factor_coef Fsqd
_refine_ls_weighting_details 'calc w=1/[\s^2^(Fo^2^)+(0.1051P)^2^+7.0507P] where P=(Fo^2^+2Fc^2^)/3'
_refine_ls_weighting_scheme calc
_refine_ls_wR_factor_gt 0.1707
_refine_ls_wR_factor_ref 0.1789
_reflns_number_gt 8411
_reflns_number_total 9900
_reflns_threshold_expression >2sigma(I)
_cod_data_source_file c5dt02773j3.cif
_cod_data_source_block 1_acetone_et2O
_cod_depositor_comments 'Adding full bibliography for 7036055--7036056.cif.'
_cod_original_cell_volume 4982.41(17)
_cod_database_code 7036055
_chemical_oxdiff_formula '(C19 N9 H17 Ag B F4)2 C3 H6 O'
_reflns_odcompleteness_completeness 99.96
_reflns_odcompleteness_iscentric 1
_reflns_odcompleteness_theta 66.97
_olex2_refinement_description
;
1. Others
 Fixed Uiso: H1a(0.067) H1b(0.067) H2a(0.082) H2b(0.082) H21(0.063) H22(0.076)
 H23(0.07) H11(0.075) H12(0.08) H13(0.074) H37(0.061) H35(0.058) H36(0.057)
 H32(0.059) H33(0.061) H5(0.066) H6(0.069) H2(0.065) H3(0.06) H41(0.074)
 H42(0.085) H43(0.079) H51(0.069) H52(0.077) H53(0.072) H77(0.064) H73(0.071)
 H72(0.071) H76(0.071) H75(0.068) H63(0.064) H62(0.068) H66(0.074) H65(0.072)
 H2Sa(0.184) H2Sb(0.184) H2Sc(0.184) H3Sa(0.128) H3Sb(0.128) H3Sc(0.128)
 H4Sa(0.226) H4Sb(0.226) H5Sa(0.168) H5Sb(0.168) H5Sc(0.168) H6Sa(0.107)
 H6Sb(0.107) H7Sa(0.191) H7Sb(0.191) H7Sc(0.191)
 Fixed X: H1a(0.5444) H1b(0.6134) H2a(-0.0557) H2b(-0.0931) H21(0.1257)
 H22(0.3128) H23(0.5099) H11(0.2649) H12(0.4696) H13(0.5908) H37(0.5546)
 H35(0.3237) H36(0.3424) H32(0.6351) H33(0.6137) H5(0.3132) H6(0.3327)
 H2(0.721) H3(0.7009) H41(0.4157) H42(0.2415) H43(0.0378) H51(0.2482)
 H52(0.0315) H53(-0.0786) H77(-0.0224) H73(0.1094) H72(0.0784) H76(-0.0034)
 H75(0.0254) H63(-0.0862) H62(-0.1178) H66(0.0633) H65(0.0886) H2Sa(-0.024)
 H2Sb(-0.0213) H2Sc(0.0211) H3Sa(-0.3542) H3Sb(-0.2576) H3Sc(-0.2779)
 H4Sa(0.6131) H4Sb(0.6592) H5Sa(0.8437) H5Sb(0.7516) H5Sc(0.7853) H6Sa(0.4187)
 H6Sb(0.459) H7Sa(0.2526) H7Sb(0.3195) H7Sc(0.3379)
 Fixed Y: H1a(0.5607) H1b(0.5554) H2a(0.0088) H2b(-0.0045) H21(-0.1186) H22(-
 0.1705) H23(-0.1431) H11(-0.1605) H12(-0.2429) H13(-0.1942) H37(-0.0862)
 H35(0.055) H36(0.1954) H32(0.1547) H33(0.014) H5(0.3083) H6(0.4495) H2(0.4275)
 H3(0.2854) H41(0.6097) H42(0.6553) H43(0.6639) H51(0.7427) H52(0.8089)
 H53(0.7419) H77(0.6265) H73(0.4741) H72(0.339) H76(0.4136) H75(0.5506)
 H63(0.243) H62(0.105) H66(0.1318) H65(0.2742) H2Sa(-0.1502) H2Sb(-0.0568)
 H2Sc(-0.0784) H3Sa(-0.0773) H3Sb(-0.0611) H3Sc(-0.1526) H4Sa(0.7128)
 H4Sb(0.6495) H5Sa(0.6236) H5Sb(0.5787) H5Sc(0.6742) H6Sa(0.6789) H6Sb(0.6007)
 H7Sa(0.5995) H7Sb(0.5853) H7Sc(0.5189)
 Fixed Z: H1a(0.5975) H1b(0.6419) H2a(0.5776) H2b(0.6251) H21(0.5029)
 H22(0.4587) H23(0.5061) H11(0.7114) H12(0.7106) H13(0.6432) H37(0.5837)
 H35(0.5551) H36(0.5674) H32(0.6582) H33(0.6462) H5(0.6155) H6(0.6208)
 H2(0.6317) H3(0.6274) H41(0.7766) H42(0.828) H43(0.7805) H51(0.577)
 H52(0.5817) H53(0.6469) H77(0.7004) H73(0.7335) H72(0.7114) H76(0.5847)
 H75(0.6063) H63(0.6903) H62(0.6746) H66(0.5569) H65(0.5713) H2Sa(0.7462)
 H2Sb(0.7633) H2Sc(0.7131) H3Sa(0.7375) H3Sb(0.7794) H3Sc(0.7605) H4Sa(0.5284)
 H4Sb(0.4902) H5Sa(0.5357) H5Sb(0.5707) H5Sc(0.5769) H6Sa(0.5019) H6Sb(0.4726)
 H7Sa(0.5013) H7Sb(0.5499) H7Sc(0.5107)
;
_olex2_submission_special_instructions 'No special instructions were received'

loop_
_space_group_symop_id
_space_group_symop_operation_xyz
1 'x, y, z'
2 '-x+1/2, y+1/2, -z+1/2'
3 '-x, -y, -z'
4 'x-1/2, -y-1/2, z-1/2'

loop_
_atom_site_label
_atom_site_type_symbol
_atom_site_fract_x
_atom_site_fract_y
_atom_site_fract_z
_atom_site_U_iso_or_equiv
_atom_site_adp_type
_atom_site_occupancy
_atom_site_calc_flag
_atom_site_refinement_flags_posn
Ag1 Ag 0.37768(3) 0.60290(3) 0.658429(14) 0.05956(15) Uani 1 d .
Ag2 Ag 0.15296(3) -0.04580(2) 0.620841(13) 0.05545(14) Uani 1 d .
N1 N 0.5383(4) 0.5414(3) 0.62660(16) 0.0557(10) Uani 1 d .
H1a H 0.5444 0.5607 0.5975 0.067 Uiso 1 calc R
H1b H 0.6134 0.5554 0.6419 0.067 Uiso 1 calc R
N2 N -0.0308(5) 0.0179(3) 0.6072(2) 0.0684(13) Uani 1 d .
H2a H -0.0557 0.0088 0.5776 0.082 Uiso 1 calc R
H2b H -0.0931 -0.0045 0.6251 0.082 Uiso 1 calc R
N11 N 0.3229(4) -0.1047(3) 0.65443(14) 0.0536(10) Uani 1 d .
N12 N 0.4336(4) -0.1180(3) 0.63167(14) 0.0513(9) Uani 1 d .
N21 N 0.2526(4) -0.0884(3) 0.55274(14) 0.0493(9) Uani 1 d .
N22 N 0.3835(4) -0.0977(3) 0.55324(14) 0.0504(9) Uani 1 d .
N41 N 0.2800(4) 0.6078(3) 0.72602(15) 0.0556(10) Uani 1 d .
N42 N 0.1530(4) 0.6276(3) 0.72797(15) 0.0535(10) Uani 1 d .
N51 N 0.2014(4) 0.6730(3) 0.63076(15) 0.0548(10) Uani 1 d .
N52 N 0.0904(4) 0.6743(3) 0.65416(15) 0.0541(10) Uani 1 d .
C1 C 0.5287(4) 0.4529(3) 0.62515(17) 0.0507(11) Uani 1 d .
C2 C 0.6379(5) 0.4033(4) 0.62797(18) 0.0543(12) Uani 1 d .
H2 H 0.7210 0.4275 0.6317 0.065 Uiso 1 calc R
C3 C 0.6255(4) 0.3186(3) 0.62540(17) 0.0502(11) Uani 1 d .
H3 H 0.7009 0.2854 0.6274 0.060 Uiso 1 calc R
C4 C 0.5049(4) 0.2807(3) 0.61996(15) 0.0473(10) Uani 1 d .
C5 C 0.3968(4) 0.3321(4) 0.61851(18) 0.0552(12) Uani 1 d .
H5 H 0.3132 0.3083 0.6155 0.066 Uiso 1 calc R
C6 C 0.4082(5) 0.4162(4) 0.6214(2) 0.0577(12) Uani 1 d .
H6 H 0.3327 0.4495 0.6208 0.069 Uiso 1 calc R
C11 C 0.3295(6) -0.1558(4) 0.68926(18) 0.0622(13) Uani 1 d .
H11 H 0.2649 -0.1605 0.7114 0.075 Uiso 1 calc R
C12 C 0.4432(6) -0.2020(4) 0.6894(2) 0.0663(14) Uani 1 d .
H12 H 0.4696 -0.2429 0.7106 0.080 Uiso 1 calc R
C13 C 0.5085(6) -0.1757(4) 0.6525(2) 0.0621(13) Uani 1 d .
H13 H 0.5908 -0.1942 0.6432 0.074 Uiso 1 calc R
C21 C 0.2134(5) -0.1174(3) 0.51306(17) 0.0523(11) Uani 1 d .
H21 H 0.1257 -0.1186 0.5029 0.063 Uiso 1 calc R
C22 C 0.3167(6) -0.1461(4) 0.48782(19) 0.0636(14) Uani 1 d .
H22 H 0.3128 -0.1705 0.4587 0.076 Uiso 1 calc R
C23 C 0.4232(5) -0.1317(4) 0.51382(18) 0.0585(12) Uani 1 d .
H23 H 0.5099 -0.1431 0.5061 0.070 Uiso 1 calc R
C31 C 0.4912(4) 0.1907(3) 0.61397(15) 0.0452(10) Uani 1 d .
C32 C 0.5714(4) 0.1349(3) 0.63733(16) 0.0488(10) Uani 1 d .
H32 H 0.6351 0.1547 0.6582 0.059 Uiso 1 calc R
C33 C 0.5585(4) 0.0512(3) 0.63022(16) 0.0508(11) Uani 1 d .
H33 H 0.6137 0.0140 0.6462 0.061 Uiso 1 calc R
C34 C 0.4652(4) 0.0205(3) 0.59971(16) 0.0471(10) Uani 1 d .
C35 C 0.3864(4) 0.0751(3) 0.57627(16) 0.0482(10) Uani 1 d .
H35 H 0.3237 0.0550 0.5551 0.058 Uiso 1 calc R
C36 C 0.3983(4) 0.1587(3) 0.58345(16) 0.0479(10) Uani 1 d .
H36 H 0.3424 0.1954 0.5674 0.057 Uiso 1 calc R
C37 C 0.4640(5) -0.0710(3) 0.59125(17) 0.0506(10) Uani 1 d .
H37 H 0.5546 -0.0862 0.5837 0.061 Uiso 1 calc R
C41 C 0.3279(5) 0.6184(4) 0.76785(19) 0.0614(13) Uani 1 d .
H41 H 0.4157 0.6097 0.7766 0.074 Uiso 1 calc R
C42 C 0.2322(6) 0.6437(5) 0.7966(2) 0.0706(16) Uani 1 d .
H42 H 0.2415 0.6553 0.8280 0.085 Uiso 1 calc R
C43 C 0.1211(5) 0.6486(4) 0.7706(2) 0.0661(15) Uani 1 d .
H43 H 0.0378 0.6639 0.7805 0.079 Uiso 1 calc R
C51 C 0.1853(5) 0.7295(3) 0.5987(2) 0.0575(12) Uani 1 d .
H51 H 0.2482 0.7427 0.5770 0.069 Uiso 1 calc R
C52 C 0.0653(6) 0.7669(4) 0.6008(2) 0.0642(14) Uani 1 d .
H52 H 0.0315 0.8089 0.5817 0.077 Uiso 1 calc R
C53 C 0.0056(5) 0.7303(4) 0.6365(2) 0.0602(13) Uani 1 d .
H53 H -0.0786 0.7419 0.6469 0.072 Uiso 1 calc R
C61 C -0.0249(5) 0.1047(4) 0.6150(2) 0.0567(12) Uani 1 d .
C62 C -0.0726(4) 0.1385(4) 0.6539(2) 0.0568(12) Uani 1 d .
H62 H -0.1178 0.1050 0.6746 0.068 Uiso 1 calc R
C63 C -0.0545(4) 0.2212(3) 0.66290(19) 0.0534(11) Uani 1 d .
H63 H -0.0862 0.2430 0.6903 0.064 Uiso 1 calc R
C64 C 0.0082(4) 0.2740(3) 0.63358(17) 0.0510(11) Uani 1 d .
C65 C 0.0495(5) 0.2400(4) 0.59307(19) 0.0602(13) Uani 1 d .
H65 H 0.0886 0.2742 0.5713 0.072 Uiso 1 calc R
C66 C 0.0334(5) 0.1545(4) 0.58426(19) 0.0619(14) Uani 1 d .
H66 H 0.0633 0.1318 0.5569 0.074 Uiso 1 calc R
C71 C 0.0314(4) 0.3613(3) 0.64579(17) 0.0509(11) Uani 1 d .
C72 C 0.0663(6) 0.3817(4) 0.68984(18) 0.0593(13) Uani 1 d .
H72 H 0.0784 0.3390 0.7114 0.071 Uiso 1 calc R
C73 C 0.0841(6) 0.4624(4) 0.70321(18) 0.0594(13) Uani 1 d .
H73 H 0.1094 0.4741 0.7335 0.071 Uiso 1 calc R
C74 C 0.0654(4) 0.5263(3) 0.67310(17) 0.0499(11) Uani 1 d .
C75 C 0.0347(5) 0.5078(4) 0.62801(18) 0.0570(12) Uani 1 d .
H75 H 0.0254 0.5506 0.6063 0.068 Uiso 1 calc R
C76 C 0.0180(5) 0.4258(4) 0.61529(18) 0.0588(12) Uani 1 d .
H76 H -0.0034 0.4136 0.5847 0.071 Uiso 1 calc R
C77 C 0.0666(5) 0.6150(3) 0.68962(18) 0.0533(11) Uani 1 d .
H77 H -0.0224 0.6265 0.7004 0.064 Uiso 1 calc R
F1 F 0.7396(7) 0.7219(4) 0.6997(3) 0.160(3) Uani 1 d .
F2 F 0.6034(3) 0.6323(3) 0.73127(14) 0.0931(13) Uani 1 d .
F3 F 0.7652(4) 0.5937(3) 0.68674(16) 0.0965(14) Uani 1 d .
F4 F 0.8093(4) 0.6388(7) 0.75473(16) 0.176(4) Uani 1 d .
B1 B 0.7262(6) 0.6451(5) 0.7205(3) 0.0632(16) Uani 1 d .
F5 F -0.2338(6) -0.1830(3) 0.50936(17) 0.1090(16) Uani 1 d .
F6 F -0.2173(4) -0.1487(3) 0.58311(13) 0.0920(13) Uani 1 d .
F7 F -0.0850(3) -0.0923(3) 0.53221(14) 0.0892(13) Uani 1 d .
F8 F -0.2952(4) -0.0581(3) 0.53111(15) 0.0859(11) Uani 1 d .
B2 B -0.2057(6) -0.1218(5) 0.5394(2) 0.0629(15) Uani 1 d .
O1S O -0.1808(7) -0.0584(4) 0.6834(2) 0.080(2) Uani 0.737(10) d .
C1S C -0.1678(8) -0.0823(4) 0.7217(3) 0.0592(19) Uani 0.737(10) d .
C2S C -0.0379(12) -0.0927(10) 0.7373(6) 0.123(5) Uani 0.737(10) d .
H2Sa H -0.0240 -0.1502 0.7462 0.184 Uiso 0.737(10) calc GR
H2Sb H -0.0213 -0.0568 0.7633 0.184 Uiso 0.737(10) calc GR
H2Sc H 0.0211 -0.0784 0.7131 0.184 Uiso 0.737(10) calc GR
C3S C -0.2728(10) -0.0943(7) 0.7522(3) 0.086(3) Uani 0.737(10) d .
H3Sa H -0.3542 -0.0773 0.7375 0.128 Uiso 0.737(10) calc GR
H3Sb H -0.2576 -0.0611 0.7794 0.128 Uiso 0.737(10) calc GR
H3Sc H -0.2779 -0.1526 0.7605 0.128 Uiso 0.737(10) calc GR
O2S O 0.5519(12) 0.6067(6) 0.5332(3) 0.108(4) Uani 0.616(10) d .
C4S C 0.639(3) 0.6553(12) 0.5226(7) 0.188(13) Uani 0.616(10) d .
H4Sa H 0.6131 0.7128 0.5284 0.226 Uiso 0.616(10) calc R
H4Sb H 0.6592 0.6495 0.4902 0.226 Uiso 0.616(10) calc R
C5S C 0.7684(15) 0.6304(10) 0.5548(5) 0.112(6) Uani 0.616(10) d .
H5Sa H 0.8437 0.6236 0.5357 0.168 Uiso 0.616(10) calc GR
H5Sb H 0.7516 0.5787 0.5707 0.168 Uiso 0.616(10) calc GR
H5Sc H 0.7853 0.6742 0.5769 0.168 Uiso 0.616(10) calc GR
C6S C 0.4381(15) 0.6193(8) 0.5034(4) 0.089(4) Uani 0.616(10) d .
H6Sa H 0.4187 0.6789 0.5019 0.107 Uiso 0.616(10) calc R
H6Sb H 0.4590 0.6007 0.4726 0.107 Uiso 0.616(10) calc R
C7S C 0.3290(19) 0.5777(13) 0.5174(5) 0.127(7) Uani 0.616(10) d .
H7Sa H 0.2526 0.5995 0.5013 0.191 Uiso 0.616(10) calc GR
H7Sb H 0.3195 0.5853 0.5499 0.191 Uiso 0.616(10) calc GR
H7Sc H 0.3379 0.5189 0.5107 0.191 Uiso 0.616(10) calc GR

loop_
_atom_site_aniso_label
_atom_site_aniso_U_11
_atom_site_aniso_U_22
_atom_site_aniso_U_33
_atom_site_aniso_U_23
_atom_site_aniso_U_13
_atom_site_aniso_U_12
Ag1 0.0377(2) 0.0675(3) 0.0740(3) -0.01464(18) 0.01313(16) -0.00206(15)
Ag2 0.0442(2) 0.0599(2) 0.0627(2) 0.00186(16) 0.01014(15) 0.00471(15)
N1 0.0351(19) 0.067(3) 0.066(2) -0.005(2) 0.0102(17) 0.0003(18)
N2 0.049(2) 0.064(3) 0.093(4) -0.014(3) 0.003(2) 0.001(2)
N11 0.049(2) 0.057(2) 0.054(2) 0.0074(18) 0.0010(17) -0.0004(18)
N12 0.041(2) 0.053(2) 0.059(2) 0.0079(18) -0.0016(17) 0.0059(17)
N21 0.0370(19) 0.059(2) 0.052(2) 0.0021(18) 0.0046(16) 0.0000(17)
N22 0.040(2) 0.056(2) 0.056(2) 0.0015(18) 0.0075(16) 0.0009(17)
N41 0.0318(18) 0.075(3) 0.061(2) -0.007(2) 0.0083(16) -0.0067(18)
N42 0.0356(19) 0.064(3) 0.061(2) -0.009(2) 0.0102(17) -0.0049(18)
N51 0.038(2) 0.058(3) 0.069(3) 0.000(2) 0.0110(18) -0.0027(18)
N52 0.0366(19) 0.056(2) 0.070(3) 0.0007(19) 0.0066(17) -0.0027(17)
C1 0.034(2) 0.063(3) 0.056(3) -0.003(2) 0.0059(18) -0.002(2)
C2 0.032(2) 0.068(3) 0.063(3) -0.009(2) 0.0026(19) -0.003(2)
C3 0.0274(19) 0.061(3) 0.062(3) -0.002(2) 0.0014(18) 0.0029(19)
C4 0.029(2) 0.063(3) 0.049(2) -0.004(2) 0.0030(16) 0.0019(19)
C5 0.027(2) 0.067(3) 0.071(3) -0.006(2) 0.0015(19) -0.002(2)
C6 0.032(2) 0.063(3) 0.078(3) -0.006(3) 0.004(2) 0.004(2)
C11 0.064(3) 0.069(3) 0.053(3) 0.006(2) -0.003(2) -0.015(3)
C12 0.069(4) 0.060(3) 0.069(3) 0.012(3) -0.015(3) -0.007(3)
C13 0.053(3) 0.055(3) 0.077(3) 0.006(3) -0.011(3) 0.005(2)
C21 0.043(2) 0.061(3) 0.053(3) 0.005(2) 0.0001(19) -0.003(2)
C22 0.061(3) 0.075(4) 0.055(3) -0.007(3) 0.010(2) -0.008(3)
C23 0.047(3) 0.066(3) 0.063(3) -0.007(2) 0.017(2) 0.002(2)
C31 0.0284(19) 0.061(3) 0.046(2) 0.0012(19) 0.0057(16) 0.0016(19)
C32 0.032(2) 0.066(3) 0.048(2) -0.001(2) -0.0012(17) 0.004(2)
C33 0.033(2) 0.067(3) 0.052(2) 0.007(2) -0.0007(18) 0.004(2)
C34 0.032(2) 0.056(3) 0.053(2) 0.004(2) 0.0055(17) 0.0008(19)
C35 0.034(2) 0.059(3) 0.051(2) 0.003(2) -0.0004(17) -0.002(2)
C36 0.031(2) 0.059(3) 0.054(2) 0.006(2) -0.0008(17) -0.0017(19)
C37 0.038(2) 0.059(3) 0.055(2) 0.004(2) 0.0008(19) 0.004(2)
C41 0.043(3) 0.079(4) 0.062(3) -0.008(3) 0.005(2) -0.010(2)
C42 0.052(3) 0.101(5) 0.059(3) -0.016(3) 0.010(2) -0.007(3)
C43 0.045(3) 0.087(4) 0.067(3) -0.012(3) 0.017(2) -0.005(3)
C51 0.048(3) 0.052(3) 0.074(3) 0.004(2) 0.008(2) -0.008(2)
C52 0.054(3) 0.055(3) 0.084(4) 0.004(3) -0.001(3) -0.003(2)
C53 0.038(2) 0.059(3) 0.083(4) -0.002(3) -0.003(2) 0.003(2)
C61 0.031(2) 0.065(3) 0.074(3) -0.005(3) -0.006(2) 0.001(2)
C62 0.030(2) 0.063(3) 0.077(3) -0.002(3) -0.003(2) 0.005(2)
C63 0.030(2) 0.058(3) 0.073(3) -0.005(2) -0.0009(19) 0.0025(19)
C64 0.029(2) 0.062(3) 0.061(3) -0.007(2) -0.0054(18) 0.0070(19)
C65 0.036(2) 0.081(4) 0.064(3) -0.004(3) -0.002(2) 0.005(2)
C66 0.041(2) 0.081(4) 0.064(3) -0.020(3) -0.008(2) 0.010(2)
C71 0.030(2) 0.065(3) 0.058(3) -0.001(2) 0.0033(18) 0.000(2)
C72 0.061(3) 0.062(3) 0.054(3) 0.005(2) -0.003(2) -0.008(2)
C73 0.059(3) 0.066(3) 0.053(3) 0.000(2) -0.001(2) -0.011(2)
C74 0.029(2) 0.063(3) 0.057(3) -0.001(2) 0.0041(18) -0.0041(19)
C75 0.045(3) 0.067(3) 0.059(3) 0.004(2) 0.000(2) -0.003(2)
C76 0.047(3) 0.074(4) 0.055(3) -0.003(2) -0.003(2) -0.001(2)
C77 0.033(2) 0.062(3) 0.065(3) -0.002(2) 0.006(2) -0.006(2)
F1 0.120(5) 0.120(5) 0.242(8) 0.046(5) 0.057(5) 0.003(4)
F2 0.0407(17) 0.152(4) 0.087(2) 0.008(3) 0.0118(16) -0.005(2)
F3 0.0465(19) 0.133(4) 0.110(3) -0.042(3) 0.0055(19) -0.004(2)
F4 0.045(2) 0.404(12) 0.078(3) -0.026(5) -0.0087(19) 0.004(4)
B1 0.036(3) 0.068(4) 0.086(4) -0.001(3) 0.011(3) 0.004(3)
F5 0.129(4) 0.094(3) 0.102(3) -0.010(3) -0.038(3) -0.011(3)
F6 0.066(2) 0.141(4) 0.068(2) 0.023(2) 0.0072(17) 0.015(2)
F7 0.0450(17) 0.140(4) 0.083(2) -0.021(2) 0.0087(16) -0.015(2)
F8 0.064(2) 0.096(3) 0.098(3) 0.023(2) 0.0115(19) 0.007(2)
B2 0.046(3) 0.077(4) 0.065(3) 0.003(3) -0.007(3) -0.005(3)
O1S 0.091(5) 0.081(4) 0.067(4) 0.005(3) 0.014(3) -0.005(3)
C1S 0.074(5) 0.044(4) 0.060(4) -0.003(3) -0.004(3) 0.000(3)
C2S 0.069(7) 0.134(12) 0.166(13) -0.027(10) 0.014(7) 0.015(7)
C3S 0.086(7) 0.096(7) 0.075(5) -0.016(5) 0.018(5) -0.032(5)
O2S 0.168(10) 0.077(6) 0.077(5) -0.003(4) -0.015(6) -0.024(6)
C4S 0.32(3) 0.100(12) 0.142(16) 0.065(12) -0.060(19) -0.105(18)
C5S 0.106(10) 0.121(11) 0.108(10) 0.038(9) -0.036(8) -0.064(9)
C6S 0.102(10) 0.083(8) 0.080(7) 0.005(6) -0.025(7) 0.015(7)
C7S 0.132(15) 0.148(15) 0.100(10) -0.043(10) -0.021(10) 0.057(13)

loop_
_atom_type_symbol
_atom_type_description
_atom_type_scat_dispersion_real
_atom_type_scat_dispersion_imag
_atom_type_scat_source
C C 0.0181 0.0091 'International Tables Vol C Tables 4.2.6.8 and 6.1.1.4'
H H 0.0000 0.0000 'International Tables Vol C Tables 4.2.6.8 and 6.1.1.4'
Ag Ag 0.1306 4.2820 'International Tables Vol C Tables 4.2.6.8 and 6.1.1.4'
B B 0.0090 0.0039 'International Tables Vol C Tables 4.2.6.8 and 6.1.1.4'
F F 0.0727 0.0534 'International Tables Vol C Tables 4.2.6.8 and 6.1.1.4'
N N 0.0311 0.0180 'International Tables Vol C Tables 4.2.6.8 and 6.1.1.4'
O O 0.0492 0.0322 'International Tables Vol C Tables 4.2.6.8 and 6.1.1.4'

loop_
_exptl_crystal_face_index_h
_exptl_crystal_face_index_k
_exptl_crystal_face_index_l
_exptl_crystal_face_perp_dist
_exptl_oxdiff_crystal_face_indexfrac_h
_exptl_oxdiff_crystal_face_indexfrac_k
_exptl_oxdiff_crystal_face_indexfrac_l
_exptl_oxdiff_crystal_face_x
_exptl_oxdiff_crystal_face_y
_exptl_oxdiff_crystal_face_z
0 0 19 0.0374 -0.0041 0.0037 18.9927 0.5847 0.5473 0.5780
0 0 -19 0.0014 0.0041 -0.0037 -18.9927 -0.5847 -0.5473 -0.5780
0 10 5 0.0607 0.0002 10.0026 4.9982 0.5428 0.5402 -0.6173
-6 2 4 0.1279 -6.0008 2.0001 3.9921 -0.4306 0.8256 -0.0266
6 2 -8 0.1278 6.0022 1.9998 -7.9905 0.4631 -0.7824 -0.4028
0 -10 -7 0.0214 0.0003 -10.0030 -6.9975 -0.6044 -0.5978 0.5564
5 -7 6 0.1113 4.9980 -6.9991 6.0030 0.4386 -0.6305 0.7164

loop_
_geom_angle_atom_site_label_1
_geom_angle_atom_site_label_2
_geom_angle_atom_site_label_3
_geom_angle
N1 Ag1 N41 139.55(18)
N1 Ag1 N51 133.26(17)
N41 Ag1 N51 86.05(16)
N2 Ag2 N11 163.98(19)
N2 Ag2 N21 111.69(18)
N11 Ag2 N21 84.31(15)
Ag1 N1 H1a 108.6
Ag1 N1 H1b 108.6
H1a N1 H1b 107.6
C1 N1 Ag1 114.7(3)
C1 N1 H1a 108.6
C1 N1 H1b 108.6
Ag2 N2 H2a 108.8
Ag2 N2 H2b 108.8
H2a N2 H2b 107.7
C61 N2 Ag2 113.6(3)
C61 N2 H2a 108.8
C61 N2 H2b 108.8
N12 N11 Ag2 121.0(3)
C11 N11 Ag2 130.3(4)
C11 N11 N12 104.9(4)
N11 N12 C37 121.6(4)
C13 N12 N11 111.3(4)
C13 N12 C37 127.1(5)
N22 N21 Ag2 118.1(3)
C21 N21 Ag2 136.4(3)
C21 N21 N22 104.8(4)
N21 N22 C23 110.8(4)
N21 N22 C37 121.9(4)
C23 N22 C37 127.3(4)
N42 N41 Ag1 119.9(3)
C41 N41 Ag1 131.4(3)
C41 N41 N42 105.6(4)
N41 N42 C77 121.0(4)
C43 N42 N41 110.9(4)
C43 N42 C77 127.5(4)
N52 N51 Ag1 120.2(3)
C51 N51 Ag1 133.3(3)
C51 N51 N52 105.1(4)
N51 N52 C53 111.2(4)
N51 N52 C77 121.3(4)
C53 N52 C77 127.2(4)
C2 C1 N1 121.4(4)
C6 C1 N1 119.5(5)
C6 C1 C2 119.1(5)
C1 C2 H2 120.0
C3 C2 C1 119.9(5)
C3 C2 H2 120.0
C2 C3 H3 119.1
C2 C3 C4 121.7(4)
C4 C3 H3 119.1
C3 C4 C31 122.1(4)
C5 C4 C3 117.0(5)
C5 C4 C31 120.9(4)
C4 C5 H5 119.2
C6 C5 C4 121.7(4)
C6 C5 H5 119.2
C1 C6 H6 119.7
C5 C6 C1 120.6(5)
C5 C6 H6 119.7
N11 C11 H11 124.2
N11 C11 C12 111.6(5)
C12 C11 H11 124.2
C11 C12 H12 127.4
C13 C12 C11 105.2(5)
C13 C12 H12 127.4
N12 C13 C12 107.0(5)
N12 C13 H13 126.5
C12 C13 H13 126.5
N21 C21 H21 124.1
N21 C21 C22 111.8(5)
C22 C21 H21 124.1
C21 C22 H22 127.4
C23 C22 C21 105.1(5)
C23 C22 H22 127.4
N22 C23 H23 126.2
C22 C23 N22 107.5(5)
C22 C23 H23 126.2
C32 C31 C4 121.8(4)
C32 C31 C36 117.8(5)
C36 C31 C4 120.4(4)
C31 C32 H32 119.7
C33 C32 C31 120.5(4)
C33 C32 H32 119.7
C32 C33 H33 119.6
C32 C33 C34 120.7(4)
C34 C33 H33 119.6
C33 C34 C37 117.5(4)
C35 C34 C33 119.2(5)
C35 C34 C37 123.2(4)
C34 C35 H35 119.8
C36 C35 C34 120.3(4)
C36 C35 H35 119.8
C31 C36 H36 119.3
C35 C36 C31 121.4(4)
C35 C36 H36 119.3
N12 C37 C34 112.3(4)
N12 C37 H37 106.0
N22 C37 N12 110.5(4)
N22 C37 C34 115.2(4)
N22 C37 H37 106.0
C34 C37 H37 106.0
N41 C41 H41 124.6
N41 C41 C42 110.7(5)
C42 C41 H41 124.6
C41 C42 H42 127.1
C43 C42 C41 105.8(5)
C43 C42 H42 127.1
N42 C43 C42 106.9(5)
N42 C43 H43 126.5
C42 C43 H43 126.5
N51 C51 H51 124.2
N51 C51 C52 111.5(5)
C52 C51 H51 124.2
C51 C52 H52 127.3
C53 C52 C51 105.5(5)
C53 C52 H52 127.3
N52 C53 C52 106.7(5)
N52 C53 H53 126.6
C52 C53 H53 126.6
C62 C61 N2 121.0(6)
C66 C61 N2 119.5(5)
C66 C61 C62 119.5(5)
C61 C62 H62 120.0
C61 C62 C63 119.9(5)
C63 C62 H62 120.0
C62 C63 H63 118.6
C62 C63 C64 122.9(5)
C64 C63 H63 118.6
C63 C64 C65 116.7(5)
C63 C64 C71 120.8(5)
C65 C64 C71 122.5(5)
C64 C65 H65 119.8
C64 C65 C66 120.5(6)
C66 C65 H65 119.8
C61 C66 C65 120.4(5)
C61 C66 H66 119.8
C65 C66 H66 119.8
C72 C71 C64 119.8(5)
C72 C71 C76 116.9(5)
C76 C71 C64 123.4(5)
C71 C72 H72 119.1
C73 C72 C71 121.9(5)
C73 C72 H72 119.1
C72 C73 H73 119.5
C72 C73 C74 120.9(5)
C74 C73 H73 119.5
C73 C74 C75 118.7(5)
C73 C74 C77 120.3(5)
C75 C74 C77 120.7(5)
C74 C75 H75 120.4
C76 C75 C74 119.2(5)
C76 C75 H75 120.4
C71 C76 C75 122.4(5)
C71 C76 H76 118.8
C75 C76 H76 118.8
N42 C77 N52 111.3(4)
N42 C77 C74 112.9(4)
N42 C77 H77 106.2
N52 C77 C74 113.4(4)
N52 C77 H77 106.2
C74 C77 H77 106.2
F2 B1 F1 110.4(6)
F2 B1 F3 112.2(6)
F3 B1 F1 100.8(6)
F4 B1 F1 109.8(8)
F4 B1 F2 114.4(6)
F4 B1 F3 108.4(6)
F5 B2 F6 111.2(6)
F5 B2 F8 107.1(5)
F6 B2 F8 109.0(5)
F7 B2 F5 109.8(6)
F7 B2 F6 111.0(5)
F7 B2 F8 108.5(6)
O1S C1S C2S 115.5(10)
O1S C1S C3S 124.4(9)
C2S C1S C3S 119.9(10)
C1S C2S H2Sa 109.5
C1S C2S H2Sb 109.5
C1S C2S H2Sc 109.5
H2Sa C2S H2Sb 109.5
H2Sa C2S H2Sc 109.5
H2Sb C2S H2Sc 109.5
C1S C3S H3Sa 109.5
C1S C3S H3Sb 109.5
C1S C3S H3Sc 109.5
H3Sa C3S H3Sb 109.5
H3Sa C3S H3Sc 109.5
H3Sb C3S H3Sc 109.5
C4S O2S C6S 109.8(14)
O2S C4S H4Sa 110.5
O2S C4S H4Sb 110.5
O2S C4S C5S 106.2(12)
H4Sa C4S H4Sb 108.7
C5S C4S H4Sa 110.5
C5S C4S H4Sb 110.5
C4S C5S H5Sa 109.5
C4S C5S H5Sb 109.5
C4S C5S H5Sc 109.5
H5Sa C5S H5Sb 109.5
H5Sa C5S H5Sc 109.5
H5Sb C5S H5Sc 109.5
O2S C6S H6Sa 108.9
O2S C6S H6Sb 108.9
H6Sa C6S H6Sb 107.7
C7S C6S O2S 113.6(12)
C7S C6S H6Sa 108.9
C7S C6S H6Sb 108.9
C6S C7S H7Sa 109.5
C6S C7S H7Sb 109.5
C6S C7S H7Sc 109.5
H7Sa C7S H7Sb 109.5
H7Sa C7S H7Sc 109.5
H7Sb C7S H7Sc 109.5

loop_
_geom_bond_atom_site_label_1
_geom_bond_atom_site_label_2
_geom_bond_distance
Ag1 N1 2.174(4)
Ag1 N41 2.266(4)
Ag1 N51 2.287(4)
Ag2 N2 2.195(5)
Ag2 N11 2.218(4)
Ag2 N21 2.390(4)
N1 H1a 0.9200
N1 H1b 0.9200
N1 C1 1.442(7)
N2 H2a 0.9200
N2 H2b 0.9200
N2 C61 1.430(8)
N11 N12 1.360(6)
N11 C11 1.326(7)
N12 C13 1.357(7)
N12 C37 1.460(6)
N21 N22 1.363(5)
N21 C21 1.322(7)
N22 C23 1.364(6)
N22 C37 1.452(7)
N41 N42 1.356(6)
N41 C41 1.336(7)
N42 C43 1.356(7)
N42 C77 1.445(7)
N51 N52 1.356(6)
N51 C51 1.330(7)
N52 C53 1.360(7)
N52 C77 1.452(7)
C1 C2 1.389(7)
C2 H2 0.9500
C2 C3 1.384(8)
C3 H3 0.9500
C4 C3 1.398(6)
C4 C5 1.396(7)
C5 H5 0.9500
C5 C6 1.374(8)
C6 C1 1.385(7)
C6 H6 0.9500
C11 H11 0.9500
C11 C12 1.395(9)
C12 H12 0.9500
C12 C13 1.366(9)
C13 H13 0.9500
C21 H21 0.9500
C21 C22 1.399(8)
C22 H22 0.9500
C22 C23 1.351(8)
C23 H23 0.9500
C31 C4 1.479(7)
C31 C32 1.402(7)
C32 H32 0.9500
C32 C33 1.382(8)
C33 H33 0.9500
C34 C33 1.400(7)
C34 C35 1.382(7)
C35 H35 0.9500
C35 C36 1.379(8)
C36 C31 1.406(6)
C36 H36 0.9500
C37 C34 1.508(7)
C37 H37 1.0000
C41 H41 0.9500
C41 C42 1.385(8)
C42 H42 0.9500
C42 C43 1.373(9)
C43 H43 0.9500
C51 H51 0.9500
C51 C52 1.385(8)
C52 H52 0.9500
C52 C53 1.372(9)
C53 H53 0.9500
C61 C66 1.370(9)
C62 C61 1.379(8)
C62 H62 0.9500
C63 C62 1.381(8)
C63 H63 0.9500
C64 C63 1.392(8)
C64 C65 1.397(7)
C65 H65 0.9500
C66 C65 1.422(9)
C66 H66 0.9500
C71 C64 1.482(8)
C71 C76 1.389(8)
C72 C71 1.387(7)
C72 H72 0.9500
C73 C72 1.380(8)
C73 H73 0.9500
C74 C73 1.380(8)
C74 C75 1.399(7)
C75 H75 0.9500
C76 C75 1.395(9)
C76 H76 0.9500
C77 C74 1.521(8)
C77 H77 1.0000
F1 B1 1.401(10)
F2 B1 1.333(7)
F3 B1 1.371(8)
F4 B1 1.318(9)
F5 B2 1.361(8)
F6 B2 1.376(8)
F7 B2 1.359(8)
F8 B2 1.406(8)
O1S C1S 1.204(10)
C1S C2S 1.422(15)
C1S C3S 1.444(12)
C2S H2Sa 0.9800
C2S H2Sb 0.9800
C2S H2Sc 0.9800
C3S H3Sa 0.9800
C3S H3Sb 0.9800
C3S H3Sc 0.9800
O2S C4S 1.25(2)
O2S C6S 1.469(16)
C4S H4Sa 0.9900
C4S H4Sb 0.9900
C4S C5S 1.67(3)
C5S H5Sa 0.9800
C5S H5Sb 0.9800
C5S H5Sc 0.9800
C6S H6Sa 0.9900
C6S H6Sb 0.9900
C6S C7S 1.39(2)
C7S H7Sa 0.9800
C7S H7Sb 0.9800
C7S H7Sc 0.9800

loop_
_geom_hbond_atom_site_label_D
_geom_hbond_atom_site_label_H
_geom_hbond_atom_site_label_A
_geom_hbond_distance_DH
_geom_hbond_distance_HA
_geom_hbond_distance_DA
_geom_hbond_angle_DHA
N1 H1a O2S 0.92 2.05 2.972(10) 177.8
N1 H1b F3 0.92 2.13 3.037(6) 169.8
N2 H2a F7 0.92 2.14 2.897(7) 138.9
N2 H2b O1S 0.92 2.15 3.034(8) 159.7

loop_
_geom_torsion_atom_site_label_1
_geom_torsion_atom_site_label_2
_geom_torsion_atom_site_label_3
_geom_torsion_atom_site_label_4
_geom_torsion
Ag1 N1 C1 C2 -147.3(4)
Ag1 N1 C1 C6 32.0(6)
Ag1 N41 N42 C43 -163.7(4)
Ag1 N41 N42 C77 24.3(6)
Ag1 N41 C41 C42 160.4(5)
Ag1 N51 N52 C53 169.2(4)
Ag1 N51 N52 C77 -17.4(6)
Ag1 N51 C51 C52 -166.7(4)
Ag2 N2 C61 C62 -101.2(5)
Ag2 N2 C61 C66 76.3(6)
Ag2 N11 N12 C13 -160.9(4)
Ag2 N11 N12 C37 21.6(6)
Ag2 N11 C11 C12 157.5(4)
Ag2 N21 N22 C23 172.5(3)
Ag2 N21 N22 C37 -9.3(6)
Ag2 N21 C21 C22 -169.4(4)
N1 Ag1 N41 N42 -152.8(3)
N1 Ag1 N41 C41 50.1(6)
N1 Ag1 N51 N52 151.0(3)
N1 Ag1 N51 C51 -44.4(6)
N1 C1 C2 C3 -178.5(5)
N2 Ag2 N11 N12 -162.1(6)
N2 Ag2 N11 C11 43.6(9)
N2 Ag2 N21 N22 154.1(3)
N2 Ag2 N21 C21 -37.0(5)
N2 C61 C66 C65 -175.0(5)
N11 Ag2 N2 C61 75.4(8)
N11 Ag2 N21 N22 -26.7(3)
N11 Ag2 N21 C21 142.1(5)
N11 N12 C13 C12 1.4(6)
N11 N12 C37 N22 -73.5(6)
N11 N12 C37 C34 56.6(6)
N11 C11 C12 C13 0.7(7)
N12 N11 C11 C12 0.1(6)
N12 C37 C34 C33 63.9(5)
N12 C37 C34 C35 -121.4(5)
N21 Ag2 N2 C61 -107.6(4)
N21 Ag2 N11 N12 20.6(4)
N21 Ag2 N11 C11 -133.7(5)
N21 N22 C23 C22 -1.2(7)
N21 N22 C37 N12 63.8(6)
N21 N22 C37 C34 -64.7(6)
N21 C21 C22 C23 -1.2(7)
N22 N21 C21 C22 0.5(6)
N22 C37 C34 C33 -168.4(4)
N22 C37 C34 C35 6.2(7)
N41 Ag1 N1 C1 60.6(5)
N41 Ag1 N51 N52 -18.3(4)
N41 Ag1 N51 C51 146.4(5)
N41 N42 C43 C42 1.3(7)
N41 N42 C77 N52 -72.5(6)
N41 N42 C77 C74 56.3(6)
N41 C41 C42 C43 -0.1(8)
N42 N41 C41 C42 0.9(7)
N42 C77 C74 C73 32.3(6)
N42 C77 C74 C75 -153.1(4)
N51 Ag1 N1 C1 -102.7(4)
N51 Ag1 N41 N42 15.0(4)
N51 Ag1 N41 C41 -142.1(6)
N51 N52 C53 C52 -0.7(6)
N51 N52 C77 N42 67.9(6)
N51 N52 C77 C74 -60.6(6)
N51 C51 C52 C53 0.0(7)
N52 N51 C51 C52 -0.4(6)
N52 C77 C74 C73 160.0(4)
N52 C77 C74 C75 -25.5(6)
C1 C2 C3 C4 0.0(8)
C3 C4 C5 C6 1.2(8)
C4 C5 C6 C1 1.1(9)
C4 C31 C32 C33 -178.4(4)
C5 C4 C3 C2 -1.8(7)
C5 C6 C1 N1 177.9(5)
C5 C6 C1 C2 -2.8(8)
C6 C1 C2 C3 2.3(8)
C11 N11 N12 C13 -0.9(6)
C11 N11 N12 C37 -178.4(5)
C11 C12 C13 N12 -1.2(7)
C13 N12 C37 N22 109.4(6)
C13 N12 C37 C34 -120.5(6)
C21 N21 N22 C23 0.4(6)
C21 N21 N22 C37 178.6(4)
C21 C22 C23 N22 1.4(7)
C23 N22 C37 N12 -118.3(5)
C23 N22 C37 C34 113.1(6)
C31 C4 C3 C2 175.6(5)
C31 C4 C5 C6 -176.2(5)
C31 C32 C33 C34 -0.2(7)
C32 C31 C4 C3 37.8(7)
C32 C31 C4 C5 -144.9(5)
C33 C34 C35 C36 -1.0(7)
C34 C35 C36 C31 1.0(7)
C35 C34 C33 C32 0.6(7)
C35 C36 C31 C4 178.0(4)
C35 C36 C31 C32 -0.5(7)
C36 C31 C4 C3 -140.7(5)
C36 C31 C4 C5 36.7(7)
C36 C31 C32 C33 0.1(6)
C37 N12 C13 C12 178.7(5)
C37 N22 C23 C22 -179.2(5)
C37 C34 C33 C32 175.5(4)
C37 C34 C35 C36 -175.6(4)
C41 N41 N42 C43 -1.3(7)
C41 N41 N42 C77 -173.4(5)
C41 C42 C43 N42 -0.7(8)
C43 N42 C77 N52 116.9(6)
C43 N42 C77 C74 -114.3(6)
C51 N51 N52 C53 0.7(6)
C51 N51 N52 C77 174.1(5)
C51 C52 C53 N52 0.5(7)
C53 N52 C77 N42 -119.9(6)
C53 N52 C77 C74 111.6(6)
C61 C66 C65 C64 1.2(7)
C62 C61 C66 C65 2.5(7)
C63 C62 C61 N2 173.6(5)
C63 C62 C61 C66 -3.8(7)
C63 C64 C65 C66 -3.4(7)
C64 C63 C62 C61 1.5(7)
C64 C71 C76 C75 177.1(5)
C65 C64 C63 C62 2.1(7)
C71 C64 C63 C62 -176.7(4)
C71 C64 C65 C66 175.4(4)
C71 C76 C75 C74 -0.4(8)
C72 C71 C64 C63 39.0(7)
C72 C71 C64 C65 -139.7(5)
C72 C71 C76 C75 -1.8(8)
C73 C72 C71 C64 -177.5(5)
C73 C72 C71 C76 1.5(8)
C73 C74 C75 C76 3.0(7)
C74 C73 C72 C71 1.1(9)
C75 C74 C73 C72 -3.3(8)
C76 C71 C64 C63 -139.8(5)
C76 C71 C64 C65 41.4(7)
C77 N42 C43 C42 172.7(6)
C77 N52 C53 C52 -173.6(5)
C77 C74 C73 C72 171.3(5)
C77 C74 C75 C76 -171.7(5)
C4S O2S C6S C7S -169.8(18)
C6S O2S C4S C5S -174.8(13)
